data_7031204
loop_
_publ_author_name
'Falvello, Larry R.'
'Forc\'en-V\'azquez, Elena'
'Palacio, Fernando'
'Sanz, Sergio'
'Tom\'as, Milagros'

_publ_section_title
;
 A discrete neutral transition-metal citrate cubane with an M4O4 core;
 coordinative versatility of the [M(II)4(citrate)4](8-) fragment.
;
_journal_issue 28
_journal_name_full 'Dalton transactions (Cambridge, England : 2003)'
_journal_page_first 10700
_journal_page_last 10704
_journal_paper_doi 10.1039/c4dt01085j
_journal_volume 43
_journal_year 2014
_chemical_formula_moiety 'C24 H52 Mn8 O46, H2 O'
_chemical_formula_sum 'C24 H54 Mn8 O47'
_chemical_formula_weight 1534.19
_chemical_name_systematic
;
 ?
;
_space_group_crystal_system monoclinic
_space_group_IT_number 5
_space_group_name_Hall 'I 2y'
_space_group_name_H-M_alt 'I 1 2 1'
_symmetry_space_group_name_Hall 'I 2y'
_symmetry_space_group_name_H-M 'I 1 2 1'
_atom_sites_solution_hydrogens mixed
_atom_sites_solution_primary direct
_atom_sites_solution_secondary difmap
_audit_creation_method SHELXL-2013
_cell_angle_alpha 90
_cell_angle_beta 101.519(2)
_cell_angle_gamma 90
_cell_formula_units_Z 2
_cell_length_a 11.7817(2)
_cell_length_b 9.9864(3)
_cell_length_c 21.2165(3)
_cell_measurement_reflns_used 10295
_cell_measurement_temperature 100(1)
_cell_measurement_theta_max 28.7722
_cell_measurement_theta_min 4.1860
_cell_volume 2445.99(9)
_computing_cell_refinement
;
CrysAlisPro, Agilent Technologies,
Version 1.171.35.15 (release 03-08-2011 CrysAlis171 .NET)
(compiled Aug  3 2011,13:03:54)
;
_computing_data_collection
;
CrysAlisPro, Agilent Technologies,
Version 1.171.35.15 (release 03-08-2011 CrysAlis171 .NET)
(compiled Aug  3 2011,13:03:54)
;
_computing_data_reduction
;
CrysAlisPro, Agilent Technologies,
Version 1.171.35.15 (release 03-08-2011 CrysAlis171 .NET)
(compiled Aug  3 2011,13:03:54)
;
_computing_molecular_graphics 'DIAMOND (Brandenburg & Putz, 2005)'
_computing_publication_material 'SHELXL-97 (Sheldrick, 2008)'
_computing_structure_refinement 'SHELXL-97 (Sheldrick, 2008)'
_computing_structure_solution 'SIR92 (Altomare, 1994)'
_diffrn_ambient_temperature 100(1)
_diffrn_detector_area_resol_mean 16.0655
_diffrn_measured_fraction_theta_full 0.985
_diffrn_measured_fraction_theta_max 0.912
_diffrn_measurement_device_type 'Xcalibur, Sapphire3'
_diffrn_measurement_method '\w scans'
_diffrn_radiation_monochromator graphite
_diffrn_radiation_source 'Enhance (Mo) X-ray Source'
_diffrn_radiation_type MoK\a
_diffrn_radiation_wavelength 0.71073
_diffrn_reflns_av_R_equivalents 0.0144
_diffrn_reflns_av_unetI/netI 0.0218
_diffrn_reflns_Laue_measured_fraction_full 0.985
_diffrn_reflns_Laue_measured_fraction_max 0.912
_diffrn_reflns_limit_h_max 15
_diffrn_reflns_limit_h_min -15
_diffrn_reflns_limit_k_max 13
_diffrn_reflns_limit_k_min -13
_diffrn_reflns_limit_l_max 28
_diffrn_reflns_limit_l_min -28
_diffrn_reflns_number 13682
_diffrn_reflns_point_group_measured_fraction_full 0.960
_diffrn_reflns_point_group_measured_fraction_max 0.871
_diffrn_reflns_theta_full 27.500
_diffrn_reflns_theta_max 28.855
_diffrn_reflns_theta_min 4.356
_exptl_absorpt_coefficient_mu 2.126
_exptl_absorpt_correction_T_max 0.7696
_exptl_absorpt_correction_T_min 0.4162
_exptl_absorpt_correction_type multi-scan
_exptl_absorpt_process_details
;
CrysAlisPro, Agilent Technologies,
Version 1.171.35.15 (release 03-08-2011 CrysAlis171 .NET)
(compiled Aug  3 2011,13:03:54)
Multi-scan absorption correction using spherical harmonics,
 implemented in SCALE3 ABSPACK scaling algorithm.
;
_exptl_crystal_colour colourless
_exptl_crystal_density_diffrn 2.083
_exptl_crystal_description block
_exptl_crystal_F_000 1548
_exptl_crystal_size_max 0.50
_exptl_crystal_size_mid 0.31
_exptl_crystal_size_min 0.13
_refine_diff_density_max 0.407
_refine_diff_density_min -0.283
_refine_diff_density_rms 0.050
_refine_ls_abs_structure_details
;
 Flack x determined using 2472 quotients [(I+)-(I-)]/[(I+)+(I-)]
 (Parsons and Flack (2004), Acta Cryst. A60, s61).
;
_refine_ls_abs_structure_Flack 0.017(4)
_refine_ls_extinction_method none
_refine_ls_goodness_of_fit_ref 1.067
_refine_ls_hydrogen_treatment mixed
_refine_ls_matrix_type full
_refine_ls_number_parameters 419
_refine_ls_number_reflns 5597
_refine_ls_number_restraints 3
_refine_ls_restrained_S_all 1.067
_refine_ls_R_factor_all 0.0155
_refine_ls_R_factor_gt 0.0154
_refine_ls_shift/su_max 0.002
_refine_ls_shift/su_mean 0.000
_refine_ls_structure_factor_coef Fsqd
_refine_ls_weighting_details 'w=1/[\s^2^(Fo^2^)+(0.0227P)^2^] where P=(Fo^2^+2Fc^2^)/3'
_refine_ls_weighting_scheme calc
_refine_ls_wR_factor_gt 0.0402
_refine_ls_wR_factor_ref 0.0402
_reflns_Friedel_coverage 0.810
_reflns_Friedel_fraction_full 0.931
_reflns_Friedel_fraction_max 0.825
_reflns_number_gt 5576
_reflns_number_total 5597
_reflns_threshold_expression 'I > 2\s(I)'
_cod_data_source_file c4dt01085j2.cif
_cod_data_source_block I
_cod_depositor_comments 'Adding full bibliography for 7031204.cif.'
_cod_database_code 7031204
_shelx_space_group_comment
;
The symmetry employed for this shelxl refinement is uniquely defined
by the following loop, which should always be used as a source of
symmetry information in preference to the above space-group names.
They are only intended as comments.
;
_shelx_estimated_absorpt_t_min 0.416
_shelx_estimated_absorpt_t_max 0.770
_shelxl_version_number 2013-4

loop_
_space_group_symop_operation_xyz
'x, y, z'
'-x, y, -z'
'x+1/2, y+1/2, z+1/2'
'-x+1/2, y+1/2, -z+1/2'

loop_
_atom_site_label
_atom_site_type_symbol
_atom_site_fract_x
_atom_site_fract_y
_atom_site_fract_z
_atom_site_U_iso_or_equiv
_atom_site_adp_type
_atom_site_occupancy
_atom_site_site_symmetry_order
_atom_site_calc_flag
_atom_site_refinement_flags_posn
_atom_site_refinement_flags_adp
_atom_site_refinement_flags_occupancy
_atom_site_disorder_assembly
_atom_site_disorder_group
Mn1 Mn 0.64090(3) 0.20265(3) 0.03784(2) 0.00664(7) Uani 1 1 d . . . . .
Mn2 Mn 0.54648(3) 0.42963(3) -0.06995(2) 0.00637(7) Uani 1 1 d . . . . .
C1 C 0.57188(19) 0.1238(2) -0.10352(10) 0.0078(4) Uani 1 1 d . . . . .
O1 O 0.53107(13) 0.20781(16) -0.05941(7) 0.0073(3) Uani 1 1 d . . . . .
C2 C 0.7054(2) 0.1094(2) -0.08330(11) 0.0089(4) Uani 1 1 d . . . . .
O5 O 0.74987(14) 0.13016(17) -0.02496(8) 0.0135(4) Uani 1 1 d . . . . .
O6 O 0.76074(14) 0.07556(18) -0.12543(7) 0.0127(3) Uani 1 1 d . . . . .
C3 C 0.54093(19) 0.1808(2) -0.17205(10) 0.0075(4) Uani 1 1 d . . . . .
H3A H 0.5442 0.1081 -0.2034 0.009 Uiso 1 1 calc R U . . .
H3B H 0.4607 0.2157 -0.1800 0.009 Uiso 1 1 calc R U . . .
C4 C 0.62281(19) 0.2925(2) -0.18247(10) 0.0082(4) Uani 1 1 d . . . . .
O7 O 0.65090(13) 0.37789(16) -0.13783(7) 0.0099(3) Uani 1 1 d . . . . .
O8 O 0.66063(14) 0.29776(16) -0.23401(8) 0.0121(3) Uani 1 1 d . . . . .
C5 C 0.5241(2) -0.0203(2) -0.10216(11) 0.0101(4) Uani 1 1 d . . . . .
H5A H 0.5681 -0.0799 -0.1259 0.012 Uiso 1 1 calc R U . . .
H5B H 0.5379 -0.0514 -0.0570 0.012 Uiso 1 1 calc R U . . .
C6 C 0.39585(19) -0.0341(2) -0.13105(10) 0.0088(4) Uani 1 1 d . . . . .
O9 O 0.32480(14) 0.03932(16) -0.10737(8) 0.0110(3) Uani 1 1 d . . . . .
O10 O 0.36393(14) -0.11474(18) -0.17528(8) 0.0148(4) Uani 1 1 d . . . . .
C7 C 0.69907(19) 0.5065(2) 0.06697(10) 0.0091(4) Uani 1 1 d . . . . .
O2 O 0.61669(13) 0.41855(16) 0.03127(7) 0.0072(3) Uani 1 1 d . . . . .
C8 C 0.6915(2) 0.4977(2) 0.13896(11) 0.0108(4) Uani 1 1 d . . . . .
O11 O 0.59479(14) 0.46275(17) 0.15130(7) 0.0122(3) Uani 1 1 d . . . . .
O12 O 0.77649(14) 0.53109(18) 0.18106(8) 0.0144(4) Uani 1 1 d . . . . .
C9 C 0.82178(19) 0.4756(2) 0.05646(10) 0.0093(4) Uani 1 1 d . . . . .
H9A H 0.8187 0.4631 0.0099 0.011 Uiso 1 1 calc R U . . .
H9B H 0.8722 0.5536 0.0707 0.011 Uiso 1 1 calc R U . . .
C10 C 0.8752(2) 0.3533(3) 0.09160(12) 0.0149(5) Uani 1 1 d . . . . .
O13 O 0.80973(13) 0.25463(17) 0.09819(7) 0.0100(3) Uani 1 1 d . . . . .
O14A O 0.9793(3) 0.3637(4) 0.1216(2) 0.0233(8) Uani 0.676(7) 1 d . . P A 1
O14B O 0.9826(7) 0.3255(9) 0.0949(5) 0.0233(8) Uani 0.324(7) 1 d . . P A 2
C11 C 0.6681(2) 0.6544(2) 0.04882(11) 0.0107(4) Uani 1 1 d . . . . .
H11A H 0.5864 0.6706 0.0518 0.013 Uiso 1 1 calc R U . . .
H11B H 0.7173 0.7136 0.0805 0.013 Uiso 1 1 calc R U . . .
C12 C 0.68394(19) 0.6924(2) -0.01838(11) 0.0104(4) Uani 1 1 d . . . . .
O15 O 0.62548(14) 0.62749(16) -0.06588(8) 0.0110(3) Uani 1 1 d . . . . .
O16 O 0.75060(15) 0.78643(17) -0.02333(8) 0.0162(4) Uani 1 1 d . . . . .
Mn3 Mn 0.85914(3) 0.07109(3) 0.15101(2) 0.00923(8) Uani 1 1 d . . . . .
O1W O 1.04090(16) 0.1298(2) 0.17976(9) 0.0248(4) Uani 1 1 d D . . . .
H1WA H 1.108(3) 0.102(3) 0.1539(14) 0.030 Uiso 1 1 d D U . . .
H1WB H 1.028(3) 0.230(3) 0.1570(15) 0.030 Uiso 1 1 d D U . . .
O2W O 0.81135(19) 0.1804(2) 0.23112(9) 0.0205(4) Uani 1 1 d . . . . .
H2WA H 0.840(3) 0.238(4) 0.2434(16) 0.025 Uiso 1 1 d . U . . .
H2WB H 0.786(3) 0.124(4) 0.2561(16) 0.025 Uiso 1 1 d . U . . .
O3W O 0.89802(17) -0.0606(2) 0.07653(10) 0.0235(4) Uani 1 1 d D . . . .
H3WA H 0.953(2) -0.084(4) 0.0799(17) 0.028 Uiso 1 1 d D U . . .
H3WB H 0.855(3) -0.091(4) 0.0531(14) 0.028 Uiso 1 1 d D U . . .
O4W O 0.86459(16) -0.09954(17) 0.21756(8) 0.0110(3) Uani 1 1 d . . . . .
H4WA H 0.791(3) -0.122(3) 0.2079(13) 0.013 Uiso 1 1 d . U . . .
H4WB H 0.876(3) -0.085(3) 0.2495(14) 0.013 Uiso 1 1 d . U . . .
Mn4 Mn 0.65063(3) 0.16600(4) -0.31554(2) 0.01164(8) Uani 1 1 d . . . . .
O5W O 0.83710(15) 0.1999(2) -0.31417(9) 0.0180(4) Uani 1 1 d . . . . .
H5WA H 0.856(2) 0.182(3) -0.3506(15) 0.022 Uiso 1 1 d . U . . .
H5WB H 0.882(3) 0.203(4) -0.2868(16) 0.022 Uiso 1 1 d . U . . .
O6W O 0.69118(16) -0.0010(2) -0.24934(9) 0.0193(4) Uani 1 1 d . . . . .
H6WA H 0.703(3) 0.013(3) -0.2146(16) 0.023 Uiso 1 1 d . U . . .
H6WB H 0.740(3) -0.073(4) -0.2516(15) 0.023 Uiso 1 1 d . U . . .
O7W O 0.46467(15) 0.17309(19) -0.32654(8) 0.0137(4) Uani 1 1 d . . . . .
H7WA H 0.412(3) 0.104(3) -0.3219(14) 0.016 Uiso 1 1 d . U . . .
H7WB H 0.444(3) 0.228(4) -0.3160(15) 0.016 Uiso 1 1 d . U . . .
O8W O 0.64816(16) 0.02156(19) -0.39151(9) 0.0157(4) Uani 1 1 d . . . . .
H8WA H 0.718(3) -0.022(3) -0.3779(13) 0.019 Uiso 1 1 d . U . . .
H8WB H 0.593(3) -0.026(3) -0.3923(14) 0.019 Uiso 1 1 d . U . . .
O9W O 0.62241(17) 0.3275(2) -0.38667(10) 0.0194(4) Uani 1 1 d . . . . .
H9WA H 0.661(3) 0.312(3) -0.4150(16) 0.023 Uiso 1 1 d . U . . .
H9WB H 0.627(3) 0.389(4) -0.3767(17) 0.023 Uiso 1 1 d . U . . .
O10W O 1.0000 0.117(8) 0.0000 0.0176(14) Uani 0.19(7) 2 d S T P B 1
O10A O 1.0110(9) 0.1348(7) 0.0187(13) 0.0176(14) Uani 0.41(4) 1 d . . P B 2

loop_
_atom_site_aniso_label
_atom_site_aniso_U_11
_atom_site_aniso_U_22
_atom_site_aniso_U_33
_atom_site_aniso_U_23
_atom_site_aniso_U_13
_atom_site_aniso_U_12
Mn1 0.00549(16) 0.00716(15) 0.00673(15) -0.00015(12) -0.00010(12) 0.00058(12)
Mn2 0.00587(16) 0.00688(15) 0.00655(14) -0.00004(12) 0.00173(12) -0.00024(12)
C1 0.0076(10) 0.0078(10) 0.0082(10) -0.0009(8) 0.0020(8) 0.0005(8)
O1 0.0074(7) 0.0075(7) 0.0073(6) -0.0023(6) 0.0019(6) 0.0003(6)
C2 0.0090(11) 0.0063(10) 0.0110(10) 0.0006(8) 0.0008(9) 0.0002(8)
O5 0.0088(8) 0.0197(9) 0.0110(8) -0.0032(6) -0.0007(7) 0.0028(6)
O6 0.0094(8) 0.0164(8) 0.0129(8) 0.0012(7) 0.0038(6) 0.0018(7)
C3 0.0077(10) 0.0070(10) 0.0072(9) -0.0015(8) 0.0004(8) -0.0013(8)
C4 0.0059(10) 0.0093(10) 0.0088(10) 0.0002(8) 0.0004(8) 0.0030(8)
O7 0.0094(8) 0.0098(7) 0.0114(8) -0.0027(6) 0.0042(6) -0.0019(6)
O8 0.0143(9) 0.0129(8) 0.0107(8) -0.0023(6) 0.0066(7) -0.0031(7)
C5 0.0096(11) 0.0077(10) 0.0127(11) 0.0001(8) 0.0017(9) -0.0003(8)
C6 0.0100(11) 0.0067(10) 0.0102(10) 0.0019(8) 0.0035(9) -0.0018(8)
O9 0.0082(8) 0.0112(8) 0.0135(8) -0.0032(6) 0.0015(6) -0.0005(6)
O10 0.0129(8) 0.0154(8) 0.0152(8) -0.0078(7) 0.0009(7) -0.0023(7)
C7 0.0068(10) 0.0107(11) 0.0102(10) -0.0031(8) 0.0024(8) -0.0029(8)
O2 0.0062(7) 0.0066(7) 0.0084(7) -0.0018(6) 0.0004(6) -0.0015(6)
C8 0.0091(11) 0.0091(11) 0.0140(11) -0.0023(9) 0.0020(9) -0.0011(8)
O11 0.0087(8) 0.0185(9) 0.0099(8) -0.0024(6) 0.0032(6) -0.0047(7)
O12 0.0110(8) 0.0224(9) 0.0095(7) -0.0049(7) 0.0009(6) -0.0063(7)
C9 0.0068(10) 0.0114(10) 0.0096(10) -0.0013(8) 0.0014(8) -0.0030(8)
C10 0.0102(11) 0.0184(13) 0.0157(11) 0.0049(9) 0.0014(9) -0.0010(9)
O13 0.0079(8) 0.0109(7) 0.0103(7) 0.0004(6) -0.0002(6) -0.0003(6)
O14A 0.0088(11) 0.0200(19) 0.036(2) 0.0079(15) -0.0078(16) -0.0045(12)
O14B 0.0088(11) 0.0200(19) 0.036(2) 0.0079(15) -0.0078(16) -0.0045(12)
C11 0.0113(11) 0.0080(10) 0.0134(10) -0.0036(9) 0.0042(9) -0.0022(9)
C12 0.0098(11) 0.0078(10) 0.0148(10) -0.0003(9) 0.0048(9) 0.0029(8)
O15 0.0113(8) 0.0101(8) 0.0124(8) -0.0003(6) 0.0043(7) -0.0009(6)
O16 0.0174(9) 0.0146(9) 0.0186(9) -0.0052(7) 0.0087(7) -0.0073(7)
Mn3 0.00843(17) 0.00927(16) 0.00945(15) 0.00081(13) 0.00049(13) 0.00207(13)
O1W 0.0104(9) 0.0382(12) 0.0238(10) -0.0078(9) -0.0012(8) 0.0028(8)
O2W 0.0371(12) 0.0114(10) 0.0158(9) -0.0019(7) 0.0123(8) -0.0011(8)
O3W 0.0157(10) 0.0303(11) 0.0200(9) -0.0126(8) -0.0075(8) 0.0125(9)
O4W 0.0113(8) 0.0123(9) 0.0091(7) 0.0000(6) 0.0009(7) 0.0016(6)
Mn4 0.00936(17) 0.01478(18) 0.01097(16) -0.00436(13) 0.00248(13) 0.00162(13)
O5W 0.0112(9) 0.0269(10) 0.0157(9) -0.0070(8) 0.0023(7) 0.0021(8)
O6W 0.0197(10) 0.0204(10) 0.0173(9) -0.0067(8) 0.0023(8) 0.0076(8)
O7W 0.0110(9) 0.0116(9) 0.0189(8) -0.0043(7) 0.0040(7) 0.0000(7)
O8W 0.0091(9) 0.0191(9) 0.0185(9) -0.0076(7) 0.0018(7) -0.0006(7)
O9W 0.0162(9) 0.0151(9) 0.0277(10) -0.0092(8) 0.0063(8) -0.0001(8)
O10W 0.011(2) 0.034(4) 0.007(6) 0.000 -0.001(3) 0.000
O10A 0.011(2) 0.034(4) 0.007(6) 0.000 -0.001(3) 0.000

loop_
_atom_type_symbol
_atom_type_description
_atom_type_scat_dispersion_real
_atom_type_scat_dispersion_imag
_atom_type_scat_source
C C 0.0033 0.0016 'International Tables Vol C Tables 4.2.6.8 and 6.1.1.4'
H H 0.0000 0.0000 'International Tables Vol C Tables 4.2.6.8 and 6.1.1.4'
O O 0.0106 0.0060 'International Tables Vol C Tables 4.2.6.8 and 6.1.1.4'
Mn Mn 0.3368 0.7283 'International Tables Vol C Tables 4.2.6.8 and 6.1.1.4'

loop_
_geom_angle_atom_site_label_1
_geom_angle_atom_site_label_2
_geom_angle_atom_site_label_3
_geom_angle
_geom_angle_site_symmetry_1
_geom_angle_site_symmetry_3
O5 Mn1 O1 146.94(6) . 2_655
O5 Mn1 O2 112.36(6) . .
O1 Mn1 O2 82.75(6) 2_655 .
O5 Mn1 O9 96.56(6) . 2_655
O1 Mn1 O9 85.96(6) 2_655 2_655
O2 Mn1 O9 142.02(6) . 2_655
O5 Mn1 O13 81.83(6) . .
O1 Mn1 O13 130.27(6) 2_655 .
O2 Mn1 O13 83.99(6) . .
O9 Mn1 O13 76.07(6) 2_655 .
O5 Mn1 O1 74.92(6) . .
O1 Mn1 O1 78.36(6) 2_655 .
O2 Mn1 O1 82.65(6) . .
O9 Mn1 O1 130.13(6) 2_655 .
O13 Mn1 O1 146.23(6) . .
O7 Mn2 O2 120.25(6) . .
O7 Mn2 O11 87.37(6) . 2_655
O2 Mn2 O11 152.29(6) . 2_655
O7 Mn2 O15 86.97(6) . .
O2 Mn2 O15 86.03(6) . .
O11 Mn2 O15 98.45(6) 2_655 .
O7 Mn2 O1 84.09(6) . .
O2 Mn2 O1 82.62(6) . .
O11 Mn2 O1 99.54(6) 2_655 .
O15 Mn2 O1 159.48(6) . .
O7 Mn2 O2 152.58(6) . 2_655
O2 Mn2 O2 79.52(6) . 2_655
O11 Mn2 O2 73.79(6) 2_655 2_655
O15 Mn2 O2 114.94(6) . 2_655
O1 Mn2 O2 79.73(6) . 2_655
O1 C1 C3 111.08(17) . .
O1 C1 C5 111.53(18) . .
C3 C1 C5 110.11(18) . .
O1 C1 C2 109.42(17) . .
C3 C1 C2 109.38(17) . .
C5 C1 C2 105.15(17) . .
C1 O1 Mn1 125.69(13) . 2_655
C1 O1 Mn1 113.11(12) . .
Mn1 O1 Mn1 101.57(6) 2_655 .
C1 O1 Mn2 118.50(13) . .
Mn1 O1 Mn2 98.20(6) 2_655 .
Mn1 O1 Mn2 94.15(6) . .
O6 C2 O5 124.8(2) . .
O6 C2 C1 118.08(19) . .
O5 C2 C1 117.11(19) . .
C2 O5 Mn1 118.71(15) . .
C4 C3 C1 111.84(17) . .
C4 C3 H3A 109.2 . .
C1 C3 H3A 109.2 . .
C4 C3 H3B 109.2 . .
C1 C3 H3B 109.2 . .
H3A C3 H3B 107.9 . .
O8 C4 O7 122.3(2) . .
O8 C4 C3 120.07(19) . .
O7 C4 C3 117.62(18) . .
C4 O7 Mn2 124.51(14) . .
C4 O8 Mn4 134.21(15) . .
C6 C5 C1 114.41(18) . .
C6 C5 H5A 108.7 . .
C1 C5 H5A 108.7 . .
C6 C5 H5B 108.7 . .
C1 C5 H5B 108.7 . .
H5A C5 H5B 107.6 . .
O10 C6 O9 122.9(2) . .
O10 C6 C5 119.5(2) . .
O9 C6 C5 117.54(19) . .
C6 O9 Mn1 129.97(14) . 2_655
C6 O9 Mn3 125.41(14) . 2_655
Mn1 O9 Mn3 102.14(7) 2_655 2_655
O2 C7 C9 111.24(18) . .
O2 C7 C8 108.94(17) . .
C9 C7 C8 111.87(18) . .
O2 C7 C11 110.91(18) . .
C9 C7 C11 109.68(18) . .
C8 C7 C11 103.99(17) . .
C7 O2 Mn2 126.26(13) . .
C7 O2 Mn1 121.00(13) . .
Mn2 O2 Mn1 97.74(6) . .
C7 O2 Mn2 108.73(12) . 2_655
Mn2 O2 Mn2 100.18(6) . 2_655
Mn1 O2 Mn2 97.85(6) . 2_655
O12 C8 O11 123.5(2) . .
O12 C8 C7 119.6(2) . .
O11 C8 C7 116.8(2) . .
C8 O11 Mn2 117.11(14) . 2_655
C10 C9 C7 113.84(18) . .
C10 C9 H9A 108.8 . .
C7 C9 H9A 108.8 . .
C10 C9 H9B 108.8 . .
C7 C9 H9B 108.8 . .
H9A C9 H9B 107.7 . .
O14A C10 O13 123.6(2) . .
O13 C10 O14B 116.0(4) . .
O14A C10 C9 116.7(2) . .
O13 C10 C9 118.7(2) . .
O14B C10 C9 120.9(4) . .
C10 O13 Mn3 127.16(15) . .
C10 O13 Mn1 127.87(15) . .
Mn3 O13 Mn1 102.69(7) . .
C12 C11 C7 113.76(18) . .
C12 C11 H11A 108.8 . .
C7 C11 H11A 108.8 . .
C12 C11 H11B 108.8 . .
C7 C11 H11B 108.8 . .
H11A C11 H11B 107.7 . .
O16 C12 O15 124.6(2) . .
O16 C12 C11 117.7(2) . .
O15 C12 C11 117.7(2) . .
C12 O15 Mn2 130.56(14) . .
O13 Mn3 O3W 102.10(7) . .
O13 Mn3 O2W 84.00(7) . .
O3W Mn3 O2W 172.56(9) . .
O13 Mn3 O1W 93.69(7) . .
O3W Mn3 O1W 91.62(8) . .
O2W Mn3 O1W 92.25(8) . .
O13 Mn3 O9 76.36(6) . 2_655
O3W Mn3 O9 86.54(7) . 2_655
O2W Mn3 O9 90.81(7) . 2_655
O1W Mn3 O9 169.23(7) . 2_655
O13 Mn3 O4W 162.78(6) . .
O3W Mn3 O4W 90.83(8) . .
O2W Mn3 O4W 82.37(7) . .
O1W Mn3 O4W 97.30(8) . .
O9 Mn3 O4W 93.34(6) 2_655 .
Mn3 O1W H1WA 124.4(17) . .
Mn3 O1W H1WB 94.6(17) . .
H1WA O1W H1WB 93(2) . .
Mn3 O2W H2WA 122(3) . .
Mn3 O2W H2WB 109(2) . .
H2WA O2W H2WB 121(4) . .
Mn3 O3W H3WA 118(3) . .
Mn3 O3W H3WB 123(3) . .
H3WA O3W H3WB 118(4) . .
Mn3 O4W H4WA 98.3(19) . .
Mn3 O4W H4WB 117(3) . .
H4WA O4W H4WB 106(3) . .
O7W Mn4 O8 87.61(7) . .
O7W Mn4 O8W 94.54(7) . .
O8 Mn4 O8W 175.13(7) . .
O7W Mn4 O6W 100.53(7) . .
O8 Mn4 O6W 88.85(7) . .
O8W Mn4 O6W 86.46(7) . .
O7W Mn4 O9W 83.69(7) . .
O8 Mn4 O9W 94.58(7) . .
O8W Mn4 O9W 90.00(7) . .
O6W Mn4 O9W 174.69(7) . .
O7W Mn4 O5W 168.08(7) . .
O8 Mn4 O5W 90.06(7) . .
O8W Mn4 O5W 88.71(7) . .
O6W Mn4 O5W 91.11(7) . .
O9W Mn4 O5W 84.85(8) . .
Mn4 O5W H5WA 113(2) . .
Mn4 O5W H5WB 127(3) . .
H5WA O5W H5WB 118(3) . .
Mn4 O6W H6WA 119(3) . .
Mn4 O6W H6WB 128(2) . .
H6WA O6W H6WB 102(3) . .
Mn4 O7W H7WA 129.4(18) . .
Mn4 O7W H7WB 115(3) . .
H7WA O7W H7WB 106(3) . .
Mn4 O8W H8WA 101.8(18) . .
Mn4 O8W H8WB 108(2) . .
H8WA O8W H8WB 113(3) . .
Mn4 O9W H9WA 109(2) . .
Mn4 O9W H9WB 119(3) . .
H9WA O9W H9WB 113(4) . .

loop_
_geom_bond_atom_site_label_1
_geom_bond_atom_site_label_2
_geom_bond_distance
_geom_bond_site_symmetry_2
Mn1 O5 2.1519(17) .
Mn1 O1 2.1651(15) 2_655
Mn1 O2 2.1756(16) .
Mn1 O9 2.1822(16) 2_655
Mn1 O13 2.2019(16) .
Mn1 O1 2.2062(15) .
Mn2 O7 2.1360(15) .
Mn2 O2 2.1444(15) .
Mn2 O11 2.1706(16) 2_655
Mn2 O15 2.1785(16) .
Mn2 O1 2.2375(16) .
Mn2 O2 2.2387(15) 2_655
C1 O1 1.411(3) .
C1 C3 1.536(3) .
C1 C5 1.548(3) .
C1 C2 1.552(3) .
O1 Mn1 2.1651(15) 2_655
C2 O6 1.254(3) .
C2 O5 1.261(3) .
C3 C4 1.519(3) .
C3 H3A 0.9900 .
C3 H3B 0.9900 .
C4 O8 1.262(3) .
C4 O7 1.268(3) .
O8 Mn4 2.1577(16) .
C5 C6 1.519(3) .
C5 H5A 0.9900 .
C5 H5B 0.9900 .
C6 O10 1.237(3) .
C6 O9 1.288(3) .
O9 Mn1 2.1822(16) 2_655
O9 Mn3 2.2031(16) 2_655
C7 O2 1.412(3) .
C7 C9 1.538(3) .
C7 C8 1.550(3) .
C7 C11 1.551(3) .
O2 Mn2 2.2386(15) 2_655
C8 O12 1.247(3) .
C8 O11 1.268(3) .
O11 Mn2 2.1706(16) 2_655
C9 C10 1.502(3) .
C9 H9A 0.9900 .
C9 H9B 0.9900 .
C10 O14A 1.269(4) .
C10 O13 1.276(3) .
C10 O14B 1.284(9) .
O13 Mn3 2.1666(16) .
C11 C12 1.522(3) .
C11 H11A 0.9900 .
C11 H11B 0.9900 .
C12 O16 1.242(3) .
C12 O15 1.278(3) .
Mn3 O3W 2.174(2) .
Mn3 O2W 2.1861(18) .
Mn3 O1W 2.1863(19) .
Mn3 O9 2.2031(16) 2_655
Mn3 O4W 2.2056(17) .
O1W H1WA 1.08(3) .
O1W H1WB 1.11(3) .
O2W H2WA 0.69(4) .
O2W H2WB 0.87(4) .
O3W H3WA 0.68(2) .
O3W H3WB 0.70(3) .
O4W H4WA 0.87(3) .
O4W H4WB 0.68(3) .
Mn4 O7W 2.1576(17) .
Mn4 O8W 2.1588(17) .
Mn4 O6W 2.171(2) .
Mn4 O9W 2.188(2) .
Mn4 O5W 2.2174(18) .
O5W H5WA 0.87(3) .
O5W H5WB 0.70(3) .
O6W H6WA 0.74(3) .
O6W H6WB 0.93(4) .
O7W H7WA 0.95(3) .
O7W H7WB 0.66(3) .
O8W H8WA 0.92(3) .
O8W H8WB 0.81(3) .
O9W H9WA 0.84(3) .
O9W H9WB 0.65(4) .
O10A O10A 0.79(5) 2_755

loop_
_geom_hbond_atom_site_label_D
_geom_hbond_atom_site_label_H
_geom_hbond_atom_site_label_A
_geom_hbond_distance_DH
_geom_hbond_distance_HA
_geom_hbond_distance_DA
_geom_hbond_angle_DHA
_geom_hbond_site_symmetry_A
C3 H3A O6W 0.99 2.41 3.206(3) 136.9 .
C3 H3B O11 0.99 2.65 3.310(3) 124.0 2_655
C9 H9B O7W 0.99 2.53 3.349(3) 139.7 3
C11 H11A O15 0.99 2.61 3.559(3) 160.9 2_655
O1W H1WA O6 1.08(3) 1.79(3) 2.857(3) 167(3) 2_755
O1W H1WB O14A 1.11(3) 1.59(3) 2.673(4) 167(3) .
O1W H1WB O14B 1.11(3) 1.63(3) 2.653(8) 151(3) .
O2W H2WA O10 0.69(4) 2.24(4) 2.832(2) 145(4) 3
O2W H2WB O12 0.87(4) 1.89(4) 2.745(3) 169(3) 4_645
O3W H3WA O9W 0.68(2) 2.16(3) 2.833(3) 166(4) 3_545
O3W H3WB O16 0.70(3) 2.20(3) 2.893(3) 168(4) 1_545
O4W H4WA O10 0.87(3) 1.82(3) 2.667(2) 161(3) 2_655
O4W H4WB O11 0.68(3) 2.12(3) 2.798(2) 178(3) 4_645
O5W H5WA O15 0.87(3) 1.91(3) 2.764(2) 171(3) 4_644
O5W H5WB O1W 0.70(3) 2.39(3) 3.009(3) 148(3) 2_755
O6W H6WA O6 0.74(3) 1.98(3) 2.703(2) 168(4) .
O6W H6WB O8 0.93(4) 1.81(4) 2.731(2) 172(3) 4_644
O7W H7WA O12 0.95(3) 1.77(3) 2.664(2) 157(3) 3_444
O7W H7WB O4W 0.66(3) 2.15(3) 2.804(2) 176(4) 3_454
O8W H8WA O7 0.92(3) 1.81(3) 2.732(2) 172(3) 4_644
O8W H8WB O14A 0.81(3) 1.80(3) 2.597(4) 169(3) 3_444
O8W H8WB O14B 0.81(3) 1.95(3) 2.738(8) 165(3) 3_444
O9W H9WA O16 0.84(3) 1.85(3) 2.682(3) 177(3) 4_644
O9W H9WB O6 0.65(4) 2.28(4) 2.821(3) 143(4) 4_654

loop_
_geom_torsion_atom_site_label_1
_geom_torsion_atom_site_label_2
_geom_torsion_atom_site_label_3
_geom_torsion_atom_site_label_4
_geom_torsion
_geom_torsion_site_symmetry_4
C3 C1 O1 Mn1 85.7(2) 2_655
C5 C1 O1 Mn1 -37.5(2) 2_655
C2 C1 O1 Mn1 -153.40(13) 2_655
C3 C1 O1 Mn1 -149.14(13) .
C5 C1 O1 Mn1 87.62(18) .
C2 C1 O1 Mn1 -28.3(2) .
C3 C1 O1 Mn2 -40.4(2) .
C5 C1 O1 Mn2 -163.64(13) .
C2 C1 O1 Mn2 80.46(18) .
O1 C1 C2 O6 -158.03(19) .
C3 C1 C2 O6 -36.2(3) .
C5 C1 C2 O6 82.1(2) .
O1 C1 C2 O5 23.4(3) .
C3 C1 C2 O5 145.3(2) .
C5 C1 C2 O5 -96.5(2) .
O6 C2 O5 Mn1 175.25(17) .
C1 C2 O5 Mn1 -6.3(3) .
O1 C1 C3 C4 79.1(2) .
C5 C1 C3 C4 -156.82(18) .
C2 C1 C3 C4 -41.7(2) .
C1 C3 C4 O8 137.4(2) .
C1 C3 C4 O7 -42.4(3) .
O8 C4 O7 Mn2 153.30(17) .
C3 C4 O7 Mn2 -26.9(3) .
O7 C4 O8 Mn4 172.23(15) .
C3 C4 O8 Mn4 -7.6(3) .
O1 C1 C5 C6 71.2(2) .
C3 C1 C5 C6 -52.6(2) .
C2 C1 C5 C6 -170.33(18) .
C1 C5 C6 O10 124.1(2) .
C1 C5 C6 O9 -56.5(3) .
O10 C6 O9 Mn1 -172.37(15) 2_655
C5 C6 O9 Mn1 8.2(3) 2_655
O10 C6 O9 Mn3 -13.5(3) 2_655
C5 C6 O9 Mn3 167.04(14) 2_655
C9 C7 O2 Mn2 -77.4(2) .
C8 C7 O2 Mn2 158.79(13) .
C11 C7 O2 Mn2 44.9(2) .
C9 C7 O2 Mn1 52.0(2) .
C8 C7 O2 Mn1 -71.7(2) .
C11 C7 O2 Mn1 174.38(13) .
C9 C7 O2 Mn2 163.86(14) 2_655
C8 C7 O2 Mn2 40.09(19) 2_655
C11 C7 O2 Mn2 -73.78(18) 2_655
O2 C7 C8 O12 157.2(2) .
C9 C7 C8 O12 33.8(3) .
C11 C7 C8 O12 -84.5(2) .
O2 C7 C8 O11 -26.4(3) .
C9 C7 C8 O11 -149.84(19) .
C11 C7 C8 O11 91.9(2) .
O12 C8 O11 Mn2 173.54(18) 2_655
C7 C8 O11 Mn2 -2.7(3) 2_655
O2 C7 C9 C10 -75.6(2) .
C8 C7 C9 C10 46.4(3) .
C11 C7 C9 C10 161.29(19) .
C7 C9 C10 O14A -134.4(3) .
C7 C9 C10 O13 34.6(3) .
C7 C9 C10 O14B -170.1(6) .
O14A C10 O13 Mn3 -7.8(4) .
O14B C10 O13 Mn3 27.5(6) .
C9 C10 O13 Mn3 -175.99(14) .
O14A C10 O13 Mn1 -167.7(3) .
O14B C10 O13 Mn1 -132.4(5) .
C9 C10 O13 Mn1 24.2(3) .
O2 C7 C11 C12 -70.1(2) .
C9 C7 C11 C12 53.2(2) .
C8 C7 C11 C12 172.99(18) .
C7 C11 C12 O16 -122.2(2) .
C7 C11 C12 O15 59.5(3) .
O16 C12 O15 Mn2 159.46(17) .
C11 C12 O15 Mn2 -22.4(3) .
